data_7061893
loop_
_publ_author_name
'Ajormal, Fatemeh'
'Bikas, Rahman'
'Noshiranzadeh, Nader'
'Kozakiewicz-Piekarz, Anna'
'Lis, Tadeusz'

_publ_section_title
;
 Green catalytic synthesis of symmetric and non-symmetric
 \b-hydroxy-1,2,3-triazoles by using epichlorohydrin in the presence of
 Cu(ii) coordination compounds containing oxazole ligands
;
_journal_issue 40
_journal_name_full 'New Journal of Chemistry'
_journal_page_first 19468
_journal_page_last 19481
_journal_paper_doi 10.1039/D2NJ03826A
_journal_volume 46
_journal_year 2022
_chemical_formula_moiety 'C17 H19 Cl2 Cu N3 O2'
_chemical_formula_sum 'C17 H19 Cl2 Cu N3 O2'
_chemical_formula_weight 431.79
_space_group_crystal_system monoclinic
_space_group_IT_number 14
_space_group_name_Hall '-P 2ybc'
_space_group_name_H-M_alt 'P 1 21/c 1'
_atom_sites_solution_hydrogens geom
_atom_sites_solution_primary direct
_atom_sites_solution_secondary difmap
_audit_creation_method SHELXL-2017/1
_audit_update_record
;
2022-07-19 deposited with the CCDC.	2022-09-19 downloaded from the CCDC.
;
_cell_angle_alpha 90
_cell_angle_beta 100.771(10)
_cell_angle_gamma 90
_cell_formula_units_Z 4
_cell_length_a 9.8712(10)
_cell_length_b 13.0188(12)
_cell_length_c 14.0060(15)
_cell_measurement_reflns_used 4894
_cell_measurement_temperature 293(2)
_cell_measurement_theta_max 27.5060
_cell_measurement_theta_min 2.1700
_cell_volume 1768.2(3)
_computing_cell_refinement 'CrysAlisPro 1.171.38.43 (Rigaku OD, 2015)'
_computing_data_collection 'CrysAlisPro 1.171.38.43 (Rigaku OD, 2015)'
_computing_data_reduction 'CrysAlisPro 1.171.38.43 (Rigaku OD, 2015)'
_computing_publication_material 'CIFTAB (Sheldrick, 2014)'
_computing_structure_refinement 'SHELXL-2017/1 (Sheldrick, 2017)'
_computing_structure_solution 'SHELXT 2014/5 (Sheldrick, 2014)'
_diffrn_ambient_temperature 293(2)
_diffrn_detector_area_resol_mean 8.2564
_diffrn_measured_fraction_theta_full 0.999
_diffrn_measured_fraction_theta_max 0.898
_diffrn_measurement_device_type 'Xcalibur, Sapphire2, large Be window'
_diffrn_radiation_type MoK\a
_diffrn_radiation_wavelength 0.71073
_diffrn_reflns_av_R_equivalents 0.0278
_diffrn_reflns_av_unetI/netI 0.0329
_diffrn_reflns_Laue_measured_fraction_full 0.999
_diffrn_reflns_Laue_measured_fraction_max 0.898
_diffrn_reflns_limit_h_max 12
_diffrn_reflns_limit_h_min -12
_diffrn_reflns_limit_k_max 17
_diffrn_reflns_limit_k_min -16
_diffrn_reflns_limit_l_max 18
_diffrn_reflns_limit_l_min -18
_diffrn_reflns_number 11925
_diffrn_reflns_point_group_measured_fraction_full 0.999
_diffrn_reflns_point_group_measured_fraction_max 0.898
_diffrn_reflns_theta_full 25.242
_diffrn_reflns_theta_max 28.559
_diffrn_reflns_theta_min 2.154
_diffrn_source 'fine-focus sealed X-ray tube'
_exptl_absorpt_coefficient_mu 1.553
_exptl_absorpt_correction_T_max 0.832
_exptl_absorpt_correction_T_min 0.637
_exptl_absorpt_correction_type analytical
_exptl_absorpt_process_details 'CrysAlisPro 1.171.38.43 (Rigaku Oxford Diffraction, 2015)'
_exptl_crystal_colour green
_exptl_crystal_density_diffrn 1.622
_exptl_crystal_description block
_exptl_crystal_F_000 884
_exptl_crystal_size_max 0.428
_exptl_crystal_size_mid 0.216
_exptl_crystal_size_min 0.157
_refine_diff_density_max 0.704
_refine_diff_density_min -0.315
_refine_diff_density_rms 0.072
_refine_ls_extinction_method none
_refine_ls_goodness_of_fit_ref 1.011
_refine_ls_hydrogen_treatment constr
_refine_ls_matrix_type full
_refine_ls_number_parameters 226
_refine_ls_number_reflns 4054
_refine_ls_number_restraints 0
_refine_ls_restrained_S_all 1.011
_refine_ls_R_factor_all 0.0545
_refine_ls_R_factor_gt 0.0406
_refine_ls_shift/su_max 0.001
_refine_ls_shift/su_mean 0.000
_refine_ls_structure_factor_coef Fsqd
_refine_ls_weighting_details 'w=1/[\s^2^(Fo^2^)+(0.0694P)^2^+0.8180P] where P=(Fo^2^+2Fc^2^)/3'
_refine_ls_weighting_scheme calc
_refine_ls_wR_factor_gt 0.1132
_refine_ls_wR_factor_ref 0.1238
_reflns_Friedel_coverage 0.000
_reflns_number_gt 3229
_reflns_number_total 4054
_reflns_threshold_expression 'I > 2\s(I)'
_cod_data_source_file d2nj03826a2.cif
_cod_data_source_block ft60-2s_a
_cod_depositor_comments 'Adding full bibliography for 7061893--7061898.cif.'
_cod_original_sg_symbol_H-M 'P 21/c'
_cod_database_code 7061893
_shelx_shelxl_version_number 2017/1
_shelx_space_group_comment
;
The symmetry employed for this shelxl refinement is uniquely defined
by the following loop, which should always be used as a source of
symmetry information in preference to the above space-group names.
They are only intended as comments.
;
_shelx_estimated_absorpt_t_min 0.556
_shelx_estimated_absorpt_t_max 0.792
_exptl_absorpt_special_details 8.2564

loop_
_space_group_symop_operation_xyz
'x, y, z'
'-x, y+1/2, -z+1/2'
'-x, -y, -z'
'x, -y-1/2, z-1/2'

loop_
_atom_site_label
_atom_site_type_symbol
_atom_site_fract_x
_atom_site_fract_y
_atom_site_fract_z
_atom_site_U_iso_or_equiv
_atom_site_adp_type
_atom_site_occupancy
_atom_site_site_symmetry_order
_atom_site_calc_flag
_atom_site_refinement_flags_posn
_atom_site_refinement_flags_adp
_atom_site_refinement_flags_occupancy
_atom_site_disorder_assembly
_atom_site_disorder_group
Cu1 Cu 0.15014(3) 0.74526(2) 0.67835(2) 0.03172(13) Uani 1 1 d . . . . .
Cl1 Cl -0.07758(8) 0.73446(6) 0.68218(7) 0.0485(2) Uani 1 1 d . . . . .
Cl2 Cl 0.19495(9) 0.86450(7) 0.79735(6) 0.0539(2) Uani 1 1 d . . . . .
N1 N 0.1620(2) 0.60377(16) 0.62263(16) 0.0292(5) Uani 1 1 d . . . . .
C2 C 0.0815(3) 0.5229(2) 0.6350(2) 0.0367(6) Uani 1 1 d . . . . .
H2A H 0.011973 0.532124 0.670799 0.044 Uiso 1 1 calc R U . . .
C3 C 0.0981(3) 0.4273(2) 0.5966(2) 0.0433(7) Uani 1 1 d . . . . .
H3A H 0.042915 0.372457 0.608127 0.052 Uiso 1 1 calc R U . . .
C5 C 0.2804(3) 0.4971(2) 0.5270(2) 0.0389(6) Uani 1 1 d . . . . .
H5A H 0.347998 0.489992 0.489249 0.047 Uiso 1 1 calc R U . . .
C4 C 0.1974(3) 0.4144(2) 0.5412(2) 0.0459(7) Uani 1 1 d . . . . .
H4A H 0.209219 0.350927 0.513318 0.055 Uiso 1 1 calc R U . . .
C6 C 0.2609(3) 0.58975(19) 0.56964(18) 0.0286(5) Uani 1 1 d . . . . .
C7 C 0.3489(3) 0.6827(2) 0.5565(2) 0.0311(6) Uani 1 1 d . . . . .
H7A H 0.309739 0.718585 0.496144 0.037 Uiso 1 1 calc R U . . .
N8 N 0.3541(2) 0.75386(15) 0.64216(17) 0.0295(5) Uani 1 1 d . . . . .
O9 O 0.4856(2) 0.65258(17) 0.55472(16) 0.0438(5) Uani 1 1 d . . . . .
C10 C 0.5477(3) 0.6417(3) 0.6547(3) 0.0469(8) Uani 1 1 d . . . . .
H10A H 0.647466 0.641936 0.662931 0.056 Uiso 1 1 calc R U . . .
H10B H 0.518627 0.578266 0.681175 0.056 Uiso 1 1 calc R U . . .
C11 C 0.4972(3) 0.7343(2) 0.7041(2) 0.0378(7) Uani 1 1 d . . . . .
C12 C 0.4953(4) 0.7159(3) 0.8111(3) 0.0589(9) Uani 1 1 d . . . . .
H12A H 0.470180 0.779177 0.839922 0.071 Uiso 1 1 calc R U . . .
H12B H 0.425385 0.664969 0.816712 0.071 Uiso 1 1 calc R U . . .
C13 C 0.6341(4) 0.6790(3) 0.8674(3) 0.0736(12) Uani 1 1 d . . . . .
H13A H 0.627809 0.668472 0.934256 0.110 Uiso 1 1 calc R U . . .
H13B H 0.658534 0.615534 0.840048 0.110 Uiso 1 1 calc R U . . .
H13C H 0.703323 0.729728 0.863255 0.110 Uiso 1 1 calc R U . . .
C14 C 0.5774(3) 0.8335(3) 0.6841(3) 0.0533(9) Uani 1 1 d . . . . .
H14A H 0.588719 0.879414 0.739531 0.064 Uiso 1 1 calc R U . . .
H14B H 0.667776 0.815905 0.671266 0.064 Uiso 1 1 calc R U . . .
O15 O 0.4944(2) 0.88137(17) 0.59978(18) 0.0485(6) Uani 1 1 d . . . . .
C16 C 0.3602(3) 0.8639(2) 0.6151(2) 0.0359(6) Uani 1 1 d . . . . .
H16A H 0.346899 0.905126 0.671125 0.043 Uiso 1 1 calc R U . . .
C17 C 0.2460(3) 0.8910(2) 0.5308(2) 0.0361(6) Uani 1 1 d . . . . .
C18 C 0.2601(3) 0.9600(2) 0.4590(2) 0.0452(7) Uani 1 1 d . . . . .
H18A H 0.344385 0.991205 0.457495 0.054 Uiso 1 1 calc R U . . .
C19 C 0.1442(4) 0.9817(3) 0.3886(2) 0.0542(9) Uani 1 1 d . . . . .
H19A H 0.149510 1.029052 0.339714 0.065 Uiso 1 1 calc R U . . .
C20 C 0.0216(4) 0.9323(3) 0.3919(2) 0.0505(8) Uani 1 1 d . . . . .
H20A H -0.056465 0.944583 0.344721 0.061 Uiso 1 1 calc R U . . .
C21 C 0.0176(3) 0.8643(2) 0.4669(2) 0.0443(7) Uani 1 1 d . . . . .
H21A H -0.064864 0.830615 0.469089 0.053 Uiso 1 1 calc R U . . .
N22 N 0.1268(2) 0.84447(18) 0.53666(18) 0.0373(5) Uani 1 1 d . . . . .

loop_
_atom_site_aniso_label
_atom_site_aniso_U_11
_atom_site_aniso_U_22
_atom_site_aniso_U_33
_atom_site_aniso_U_23
_atom_site_aniso_U_13
_atom_site_aniso_U_12
Cu1 0.0270(2) 0.0349(2) 0.0349(2) -0.00497(13) 0.00993(14) 0.00301(13)
Cl1 0.0305(4) 0.0528(4) 0.0658(5) -0.0025(4) 0.0187(4) 0.0042(3)
Cl2 0.0477(4) 0.0652(5) 0.0492(5) -0.0248(4) 0.0101(4) 0.0087(4)
N1 0.0263(10) 0.0309(11) 0.0312(11) 0.0013(9) 0.0069(9) 0.0016(9)
C2 0.0351(14) 0.0396(15) 0.0365(15) 0.0043(12) 0.0093(12) -0.0002(12)
C3 0.0481(18) 0.0320(14) 0.0492(18) 0.0030(13) 0.0073(14) -0.0065(13)
C5 0.0408(16) 0.0388(14) 0.0395(16) -0.0063(12) 0.0137(13) 0.0054(13)
C4 0.058(2) 0.0305(14) 0.0485(18) -0.0048(13) 0.0081(15) -0.0005(14)
C6 0.0271(12) 0.0309(12) 0.0286(13) -0.0031(10) 0.0073(10) 0.0015(11)
C7 0.0267(13) 0.0349(13) 0.0346(14) -0.0050(11) 0.0131(11) -0.0011(11)
N8 0.0241(11) 0.0313(11) 0.0332(12) -0.0042(9) 0.0053(9) -0.0010(9)
O9 0.0297(10) 0.0522(12) 0.0538(13) -0.0128(10) 0.0193(9) -0.0001(9)
C10 0.0295(15) 0.0475(17) 0.063(2) -0.0085(16) 0.0065(14) 0.0083(13)
C11 0.0264(14) 0.0435(15) 0.0423(16) -0.0041(13) 0.0029(12) 0.0047(12)
C12 0.0447(19) 0.081(2) 0.0472(19) 0.0029(19) 0.0002(15) 0.0194(19)
C13 0.062(2) 0.086(3) 0.065(3) 0.010(2) -0.010(2) 0.013(2)
C14 0.0291(15) 0.0489(18) 0.078(2) -0.0010(17) -0.0014(15) -0.0058(14)
O15 0.0300(10) 0.0480(12) 0.0683(15) 0.0076(11) 0.0111(10) -0.0067(9)
C16 0.0321(14) 0.0337(14) 0.0418(16) -0.0018(12) 0.0067(12) -0.0030(12)
C17 0.0365(15) 0.0310(13) 0.0410(16) -0.0033(12) 0.0076(12) 0.0023(12)
C18 0.0495(18) 0.0401(16) 0.0472(18) 0.0028(14) 0.0123(14) -0.0082(14)
C19 0.073(2) 0.0483(18) 0.0389(17) 0.0050(15) 0.0058(16) -0.0027(17)
C20 0.056(2) 0.0498(18) 0.0401(17) -0.0029(15) -0.0047(15) 0.0070(16)
C21 0.0380(16) 0.0414(16) 0.0517(18) -0.0051(14) 0.0036(14) -0.0005(13)
N22 0.0342(12) 0.0368(12) 0.0401(13) 0.0020(10) 0.0047(10) 0.0011(10)

loop_
_atom_type_symbol
_atom_type_description
_atom_type_scat_dispersion_real
_atom_type_scat_dispersion_imag
_atom_type_scat_source
C C 0.0033 0.0016 'International Tables Vol C Tables 4.2.6.8 and 6.1.1.4'
H H 0.0000 0.0000 'International Tables Vol C Tables 4.2.6.8 and 6.1.1.4'
N N 0.0061 0.0033 'International Tables Vol C Tables 4.2.6.8 and 6.1.1.4'
O O 0.0106 0.0060 'International Tables Vol C Tables 4.2.6.8 and 6.1.1.4'
Cl Cl 0.1484 0.1585 'International Tables Vol C Tables 4.2.6.8 and 6.1.1.4'
Cu Cu 0.3201 1.2651 'International Tables Vol C Tables 4.2.6.8 and 6.1.1.4'

loop_
_geom_angle_atom_site_label_1
_geom_angle_atom_site_label_2
_geom_angle_atom_site_label_3
_geom_angle
_geom_angle_site_symmetry_1
_geom_angle_site_symmetry_3
_geom_angle_publ_flag
N1 Cu1 N8 80.37(8) . . ?
N1 Cu1 Cl2 153.78(7) . . ?
N8 Cu1 Cl2 94.27(6) . . ?
N1 Cu1 Cl1 94.73(7) . . ?
N8 Cu1 Cl1 168.05(7) . . ?
Cl2 Cu1 Cl1 94.80(3) . . ?
N1 Cu1 N22 100.35(9) . . ?
N8 Cu1 N22 73.87(8) . . ?
Cl2 Cu1 N22 102.75(7) . . ?
Cl1 Cu1 N22 96.52(6) . . ?
C6 N1 C2 118.1(2) . . ?
C6 N1 Cu1 116.06(17) . . ?
C2 N1 Cu1 125.84(18) . . ?
N1 C2 C3 122.6(3) . . ?
N1 C2 H2A 118.7 . . ?
C3 C2 H2A 118.7 . . ?
C4 C3 C2 118.8(3) . . ?
C4 C3 H3A 120.6 . . ?
C2 C3 H3A 120.6 . . ?
C6 C5 C4 118.9(3) . . ?
C6 C5 H5A 120.5 . . ?
C4 C5 H5A 120.5 . . ?
C3 C4 C5 119.3(3) . . ?
C3 C4 H4A 120.4 . . ?
C5 C4 H4A 120.4 . . ?
N1 C6 C5 122.3(2) . . ?
N1 C6 C7 116.7(2) . . ?
C5 C6 C7 121.0(2) . . ?
O9 C7 N8 107.1(2) . . ?
O9 C7 C6 110.6(2) . . ?
N8 C7 C6 109.1(2) . . ?
O9 C7 H7A 110.0 . . ?
N8 C7 H7A 110.0 . . ?
C6 C7 H7A 110.0 . . ?
C16 N8 C7 112.7(2) . . ?
C16 N8 C11 103.2(2) . . ?
C7 N8 C11 103.8(2) . . ?
C16 N8 Cu1 101.11(16) . . ?
C7 N8 Cu1 104.99(15) . . ?
C11 N8 Cu1 130.98(19) . . ?
C7 O9 C10 104.3(2) . . ?
O9 C10 C11 104.5(2) . . ?
O9 C10 H10A 110.9 . . ?
C11 C10 H10A 110.9 . . ?
O9 C10 H10B 110.9 . . ?
C11 C10 H10B 110.9 . . ?
H10A C10 H10B 108.9 . . ?
C10 C11 C12 112.9(3) . . ?
C10 C11 N8 102.7(2) . . ?
C12 C11 N8 113.8(3) . . ?
C10 C11 C14 110.7(3) . . ?
C12 C11 C14 113.9(3) . . ?
N8 C11 C14 101.8(2) . . ?
C13 C12 C11 112.5(3) . . ?
C13 C12 H12A 109.1 . . ?
C11 C12 H12A 109.1 . . ?
C13 C12 H12B 109.1 . . ?
C11 C12 H12B 109.1 . . ?
H12A C12 H12B 107.8 . . ?
C12 C13 H13A 109.5 . . ?
C12 C13 H13B 109.5 . . ?
H13A C13 H13B 109.5 . . ?
C12 C13 H13C 109.5 . . ?
H13A C13 H13C 109.5 . . ?
H13B C13 H13C 109.5 . . ?
O15 C14 C11 105.9(2) . . ?
O15 C14 H14A 110.6 . . ?
C11 C14 H14A 110.6 . . ?
O15 C14 H14B 110.6 . . ?
C11 C14 H14B 110.6 . . ?
H14A C14 H14B 108.7 . . ?
C16 O15 C14 102.3(2) . . ?
O15 C16 N8 106.3(2) . . ?
O15 C16 C17 115.5(2) . . ?
N8 C16 C17 111.4(2) . . ?
O15 C16 H16A 107.8 . . ?
N8 C16 H16A 107.8 . . ?
C17 C16 H16A 107.8 . . ?
N22 C17 C18 123.4(3) . . ?
N22 C17 C16 112.4(2) . . ?
C18 C17 C16 124.1(3) . . ?
C17 C18 C19 118.0(3) . . ?
C17 C18 H18A 121.0 . . ?
C19 C18 H18A 121.0 . . ?
C20 C19 C18 119.5(3) . . ?
C20 C19 H19A 120.3 . . ?
C18 C19 H19A 120.3 . . ?
C19 C20 C21 118.3(3) . . ?
C19 C20 H20A 120.8 . . ?
C21 C20 H20A 120.8 . . ?
N22 C21 C20 123.1(3) . . ?
N22 C21 H21A 118.5 . . ?
C20 C21 H21A 118.5 . . ?
C21 N22 C17 117.8(3) . . ?
C21 N22 Cu1 131.5(2) . . ?
C17 N22 Cu1 110.65(18) . . ?

loop_
_geom_bond_atom_site_label_1
_geom_bond_atom_site_label_2
_geom_bond_distance
_geom_bond_site_symmetry_2
_geom_bond_publ_flag
Cu1 N1 2.013(2) . ?
Cu1 N8 2.169(2) . ?
Cu1 Cl2 2.2601(8) . ?
Cu1 Cl1 2.2629(8) . ?
Cu1 N22 2.343(2) . ?
N1 C6 1.344(3) . ?
N1 C2 1.350(3) . ?
C2 C3 1.378(4) . ?
C2 H2A 0.9300 . ?
C3 C4 1.370(5) . ?
C3 H3A 0.9300 . ?
C5 C6 1.375(4) . ?
C5 C4 1.390(4) . ?
C5 H5A 0.9300 . ?
C4 H4A 0.9300 . ?
C6 C7 1.521(4) . ?
C7 O9 1.410(3) . ?
C7 N8 1.509(3) . ?
C7 H7A 0.9800 . ?
N8 C16 1.486(3) . ?
N8 C11 1.534(4) . ?
O9 C10 1.427(4) . ?
C10 C11 1.519(4) . ?
C10 H10A 0.9700 . ?
C10 H10B 0.9700 . ?
C11 C12 1.522(5) . ?
C11 C14 1.568(4) . ?
C12 C13 1.525(5) . ?
C12 H12A 0.9700 . ?
C12 H12B 0.9700 . ?
C13 H13A 0.9600 . ?
C13 H13B 0.9600 . ?
C13 H13C 0.9600 . ?
C14 O15 1.446(4) . ?
C14 H14A 0.9700 . ?
C14 H14B 0.9700 . ?
O15 C16 1.400(3) . ?
C16 C17 1.513(4) . ?
C16 H16A 0.9800 . ?
C17 N22 1.339(4) . ?
C17 C18 1.375(4) . ?
C18 C19 1.393(5) . ?
C18 H18A 0.9300 . ?
C19 C20 1.378(5) . ?
C19 H19A 0.9300 . ?
C20 C21 1.381(5) . ?
C20 H20A 0.9300 . ?
C21 N22 1.337(4) . ?
C21 H21A 0.9300 . ?

loop_
_geom_hbond_atom_site_label_D
_geom_hbond_atom_site_label_H
_geom_hbond_atom_site_label_A
_geom_hbond_distance_DH
_geom_hbond_distance_HA
_geom_hbond_distance_DA
_geom_hbond_angle_DHA
_geom_hbond_site_symmetry_A
_geom_hbond_publ_flag
C2 H2A Cl1 0.93 2.79 3.297(3) 115.2 . yes
C3 H3A Cl2 0.93 2.90 3.585(3) 131.0 2_546 yes
C5 H5A O9 0.93 2.63 3.381(3) 138.6 3_666 yes
C10 H10A Cl1 0.97 2.94 3.842(3) 155.9 1_655 yes
C12 H12A Cl2 0.97 2.89 3.515(4) 122.9 . yes
C14 H14B Cl1 0.97 2.71 3.647(3) 163.6 1_655 yes
C16 H16A Cl2 0.98 2.58 3.276(3) 128.3 . yes
C18 H18A O15 0.93 2.53 3.401(4) 155.8 3_676 yes

loop_
_geom_torsion_atom_site_label_1
_geom_torsion_atom_site_label_2
_geom_torsion_atom_site_label_3
_geom_torsion_atom_site_label_4
_geom_torsion
_geom_torsion_site_symmetry_1
_geom_torsion_site_symmetry_2
_geom_torsion_site_symmetry_3
_geom_torsion_site_symmetry_4
_geom_torsion_publ_flag
C6 N1 C2 C3 0.9(4) . . . . ?
Cu1 N1 C2 C3 -178.2(2) . . . . ?
N1 C2 C3 C4 -2.1(5) . . . . ?
C2 C3 C4 C5 1.4(5) . . . . ?
C6 C5 C4 C3 0.4(5) . . . . ?
C2 N1 C6 C5 1.1(4) . . . . ?
Cu1 N1 C6 C5 -179.8(2) . . . . ?
C2 N1 C6 C7 179.5(2) . . . . ?
Cu1 N1 C6 C7 -1.3(3) . . . . ?
C4 C5 C6 N1 -1.7(4) . . . . ?
C4 C5 C6 C7 180.0(3) . . . . ?
N1 C6 C7 O9 145.0(2) . . . . ?
C5 C6 C7 O9 -36.5(3) . . . . ?
N1 C6 C7 N8 27.5(3) . . . . ?
C5 C6 C7 N8 -154.1(2) . . . . ?
O9 C7 N8 C16 94.3(3) . . . . ?
C6 C7 N8 C16 -146.0(2) . . . . ?
O9 C7 N8 C11 -16.7(3) . . . . ?
C6 C7 N8 C11 103.1(2) . . . . ?
O9 C7 N8 Cu1 -156.57(17) . . . . ?
C6 C7 N8 Cu1 -36.8(2) . . . . ?
N8 C7 O9 C10 37.3(3) . . . . ?
C6 C7 O9 C10 -81.5(3) . . . . ?
C7 O9 C10 C11 -42.9(3) . . . . ?
O9 C10 C11 C12 154.2(3) . . . . ?
O9 C10 C11 N8 31.2(3) . . . . ?
O9 C10 C11 C14 -76.8(3) . . . . ?
C16 N8 C11 C10 -126.6(2) . . . . ?
C7 N8 C11 C10 -8.8(3) . . . . ?
Cu1 N8 C11 C10 115.7(2) . . . . ?
C16 N8 C11 C12 111.0(3) . . . . ?
C7 N8 C11 C12 -131.2(3) . . . . ?
Cu1 N8 C11 C12 -6.7(4) . . . . ?
C16 N8 C11 C14 -12.0(3) . . . . ?
C7 N8 C11 C14 105.8(2) . . . . ?
Cu1 N8 C11 C14 -129.7(2) . . . . ?
C10 C11 C12 C13 53.7(4) . . . . ?
N8 C11 C12 C13 170.3(3) . . . . ?
C14 C11 C12 C13 -73.6(4) . . . . ?
C10 C11 C14 O15 93.7(3) . . . . ?
C12 C11 C14 O15 -137.8(3) . . . . ?
N8 C11 C14 O15 -14.9(3) . . . . ?
C11 C14 O15 C16 37.7(3) . . . . ?
C14 O15 C16 N8 -47.0(3) . . . . ?
C14 O15 C16 C17 -171.0(3) . . . . ?
C7 N8 C16 O15 -74.5(3) . . . . ?
C11 N8 C16 O15 36.8(3) . . . . ?
Cu1 N8 C16 O15 173.94(19) . . . . ?
C7 N8 C16 C17 52.1(3) . . . . ?
C11 N8 C16 C17 163.5(2) . . . . ?
Cu1 N8 C16 C17 -59.4(2) . . . . ?
O15 C16 C17 N22 160.4(2) . . . . ?
N8 C16 C17 N22 39.1(3) . . . . ?
O15 C16 C17 C18 -23.0(4) . . . . ?
N8 C16 C17 C18 -144.4(3) . . . . ?
N22 C17 C18 C19 -0.5(5) . . . . ?
C16 C17 C18 C19 -176.6(3) . . . . ?
C17 C18 C19 C20 -1.4(5) . . . . ?
C18 C19 C20 C21 1.4(5) . . . . ?
C19 C20 C21 N22 0.3(5) . . . . ?
C20 C21 N22 C17 -2.1(5) . . . . ?
C20 C21 N22 Cu1 174.5(2) . . . . ?
C18 C17 N22 C21 2.2(4) . . . . ?
C16 C17 N22 C21 178.8(3) . . . . ?
C18 C17 N22 Cu1 -175.1(2) . . . . ?
C16 C17 N22 Cu1 1.5(3) . . . . ?
